data_4032519
loop_
_publ_author_name
'Moloney, Harold'
'Magnus, Nicholas A.'
'Buser, Jonas Y.'
'Embry, Matthew C.'

_publ_section_title
;
 Cyclization of Methyl-Coumalate-Derived Methyl
 1-Benzamido-6-oxo-1,6-dihydropyridine-3-carboxylates: Assembly of the
 [1,2,4]Triazolo[1,5-a]pyridine Ring System.
;
_journal_issue 12
_journal_name_full 'The Journal of organic chemistry'
_journal_page_first 6279
_journal_page_last 6288
_journal_paper_doi 10.1021/acs.joc.7b00873
_journal_volume 82
_journal_year 2017
_chemical_formula_sum 'C14 H11 Cl F N2 O7'
_chemical_formula_weight 373.70
_space_group_crystal_system monoclinic
_space_group_IT_number 14
_space_group_name_Hall '-P 2ybc'
_space_group_name_H-M_alt 'P 1 21/c 1'
_symmetry_space_group_name_Hall '-P 2ybc'
_symmetry_space_group_name_H-M 'P 1 21/c 1'
_atom_sites_solution_hydrogens geom
_audit_creation_method SHELXL-2014/7
_audit_update_record
; 
2017-04-18 # Formatted by publCIF be 
  
;
_cell_angle_alpha 90
_cell_angle_beta 90.462(6)
_cell_angle_gamma 90
_cell_formula_units_Z 4
_cell_length_a 16.0893(15)
_cell_length_b 13.5964(11)
_cell_length_c 7.3456(8)
_cell_measurement_reflns_used 7277
_cell_measurement_temperature 100(2)
_cell_measurement_theta_max 72.21
_cell_measurement_theta_min 4.26
_cell_volume 1606.8(3)
_computing_cell_refinement 'Bruker SAINT'
_computing_data_collection 'Bruker APEX2'
_computing_data_reduction 'Bruker SAINT'
_computing_molecular_graphics 'Bruker SHELXTL'
_computing_publication_material 'Bruker SHELXTL'
_computing_structure_refinement 'SHELXL-2014/7 (Sheldrick, 2014)'
_computing_structure_solution 'SHELXS-97 (Sheldrick 2008)'
_diffrn_ambient_temperature 100(2)
_diffrn_measured_fraction_theta_full 0.980
_diffrn_measured_fraction_theta_max 0.971
_diffrn_measurement_device_type 'Bruker APEX-II CCD'
_diffrn_measurement_method '\f and \w scans'
_diffrn_radiation_type CuK\a
_diffrn_radiation_wavelength 1.54178
_diffrn_reflns_av_R_equivalents 0.1019
_diffrn_reflns_av_unetI/netI 0.0705
_diffrn_reflns_Laue_measured_fraction_full 0.980
_diffrn_reflns_Laue_measured_fraction_max 0.971
_diffrn_reflns_limit_h_max 19
_diffrn_reflns_limit_h_min -18
_diffrn_reflns_limit_k_max 16
_diffrn_reflns_limit_k_min -16
_diffrn_reflns_limit_l_max 8
_diffrn_reflns_limit_l_min -8
_diffrn_reflns_number 15300
_diffrn_reflns_point_group_measured_fraction_full 0.980
_diffrn_reflns_point_group_measured_fraction_max 0.971
_diffrn_reflns_theta_full 67.679
_diffrn_reflns_theta_max 72.500
_diffrn_reflns_theta_min 2.746
_exptl_absorpt_coefficient_mu 2.608
_exptl_absorpt_correction_type none
_exptl_crystal_colour colourless
_exptl_crystal_density_diffrn 1.545
_exptl_crystal_description bladed
_exptl_crystal_F_000 764
_exptl_crystal_size_max 0.120
_exptl_crystal_size_mid 0.040
_exptl_crystal_size_min 0.010
_refine_diff_density_max 1.380
_refine_diff_density_min -0.917
_refine_diff_density_rms 0.293
_refine_ls_extinction_coef 0.021(4)
_refine_ls_extinction_expression Fc^*^=kFc[1+0.001xFc^2^\l^3^/sin(2\q)]^-1/4^
_refine_ls_extinction_method 'SHELXL-2014/7 (Sheldrick 2014'
_refine_ls_goodness_of_fit_ref 1.082
_refine_ls_hydrogen_treatment constr
_refine_ls_matrix_type full
_refine_ls_number_parameters 228
_refine_ls_number_reflns 3087
_refine_ls_number_restraints 0
_refine_ls_restrained_S_all 1.082
_refine_ls_R_factor_all 0.1973
_refine_ls_R_factor_gt 0.1824
_refine_ls_shift/su_max 0.029
_refine_ls_shift/su_mean 0.002
_refine_ls_structure_factor_coef Fsqd
_refine_ls_weighting_details 'w=1/[\s^2^(Fo^2^)+(0.1954P)^2^+52.7329P] where P=(Fo^2^+2Fc^2^)/3'
_refine_ls_weighting_scheme calc
_refine_ls_wR_factor_gt 0.4812
_refine_ls_wR_factor_ref 0.4891
_reflns_Friedel_coverage 0.000
_reflns_number_gt 2548
_reflns_number_total 3087
_reflns_threshold_expression 'I > 2\s(I)'
_cod_data_source_file jo7b00873_si_002.cif
_cod_data_source_block cu_17046xm3
_cod_depositor_comments 'Adding full bibliography for 4032519.cif.'
_cod_database_code 4032519
_shelx_shelxl_version_number 2014/7
_shelx_space_group_comment
; 
The symmetry employed for this shelxl refinement is uniquely defined 
by the following loop, which should always be used as a source of 
symmetry information in preference to the above space-group names. 
They are only intended as comments. 
;
_shelx_estimated_absorpt_t_min 0.745
_shelx_estimated_absorpt_t_max 0.974
_publcif_funding_html ' '

loop_
_space_group_symop_operation_xyz
'x, y, z'
'-x, y+1/2, -z+1/2'
'-x, -y, -z'
'x, -y-1/2, z-1/2'

loop_
_atom_site_label
_atom_site_type_symbol
_atom_site_fract_x
_atom_site_fract_y
_atom_site_fract_z
_atom_site_U_iso_or_equiv
_atom_site_adp_type
_atom_site_occupancy
_atom_site_site_symmetry_order
_atom_site_calc_flag
_atom_site_refinement_flags_posn
_atom_site_refinement_flags_adp
Cl1 Cl 0.75163(18) 0.50572(19) 0.4110(4) 0.0278(10) Uani 1 1 d . .
O8 O 0.8399(5) 0.5512(6) 0.9117(12) 0.032(2) Uani 1 1 d . .
O2 O 0.7476(6) 0.4074(6) 0.4787(14) 0.038(2) Uani 1 1 d . .
O4 O 0.6747(6) 0.5312(8) 0.3249(15) 0.046(3) Uani 1 1 d . .
O1 O 0.8176(7) 0.5146(8) 0.2820(15) 0.050(3) Uani 1 1 d . .
F1 F 1.0588(6) 0.1739(6) 0.7928(16) 0.061(3) Uani 1 1 d . .
O3 O 0.7691(7) 0.5716(6) 0.5581(13) 0.045(3) Uani 1 1 d . .
N15 N 0.7359(7) 0.4422(7) 0.9066(14) 0.030(2) Uani 1 1 d . .
H15 H 0.7075 0.3869 0.9018 0.036 Uiso 1 1 calc R U
N14 N 0.7069(8) 0.5387(7) 0.9297(17) 0.041(3) Uani 1 1 d . .
C9 C 0.7684(8) 0.6008(9) 0.9302(18) 0.032(3) Uani 1 1 d . .
C7 C 0.8138(7) 0.4555(9) 0.8943(17) 0.028(3) Uani 1 1 d . .
C13 C 0.6267(9) 0.5631(10) 0.944(2) 0.040(3) Uani 1 1 d . .
H13 H 0.5835 0.5155 0.9421 0.048 Uiso 1 1 calc R U
O16 O 0.4646(6) 0.6356(7) 0.9919(19) 0.058(3) Uani 1 1 d . .
C10 C 0.7570(8) 0.7031(9) 0.956(2) 0.034(3) Uani 1 1 d . .
H10 H 0.8021 0.7480 0.9648 0.041 Uiso 1 1 calc R U
C4 C 0.8801(8) 0.3814(9) 0.8676(19) 0.035(3) Uani 1 1 d . .
O17 O 0.5137(6) 0.7913(8) 0.991(2) 0.065(4) Uani 1 1 d . .
C11 C 0.6768(9) 0.7313(9) 0.966(2) 0.040(3) Uani 1 1 d . .
H11 H 0.6640 0.7993 0.9759 0.048 Uiso 1 1 calc R U
C12 C 0.6112(8) 0.6618(10) 0.961(2) 0.036(3) Uani 1 1 d . .
C6 C 0.9201(9) 0.2141(9) 0.858(2) 0.037(3) Uani 1 1 d . .
H6 H 0.9079 0.1460 0.8690 0.044 Uiso 1 1 calc R U
C5 C 0.8594(8) 0.2819(9) 0.885(2) 0.036(3) Uani 1 1 d . .
H5 H 0.8045 0.2623 0.9146 0.043 Uiso 1 1 calc R U
C3 C 0.9599(8) 0.4103(9) 0.8233(18) 0.033(3) Uani 1 1 d . .
H3 H 0.9725 0.4783 0.8116 0.040 Uiso 1 1 calc R U
C1 C 0.9991(8) 0.2436(10) 0.8142(19) 0.036(3) Uani 1 1 d . .
C2 C 1.0216(8) 0.3406(9) 0.796(2) 0.041(3) Uani 1 1 d . .
H2 H 1.0768 0.3590 0.7660 0.049 Uiso 1 1 calc R U
C16 C 0.5219(8) 0.6942(9) 0.985(2) 0.038(3) Uani 1 1 d . .
C18 C 0.4274(10) 0.8284(12) 0.999(3) 0.061(5) Uani 1 1 d . .
H18A H 0.4013 0.8228 0.8789 0.091 Uiso 1 1 calc R U
H18B H 0.4279 0.8975 1.0374 0.091 Uiso 1 1 calc R U
H18C H 0.3959 0.7895 1.0874 0.091 Uiso 1 1 calc R U

loop_
_atom_site_aniso_label
_atom_site_aniso_U_11
_atom_site_aniso_U_22
_atom_site_aniso_U_33
_atom_site_aniso_U_23
_atom_site_aniso_U_13
_atom_site_aniso_U_12
Cl1 0.0320(16) 0.0163(14) 0.0352(17) 0.0007(10) 0.0019(11) 0.0003(10)
O8 0.033(5) 0.023(4) 0.041(5) 0.003(4) 0.012(4) 0.003(3)
O2 0.047(6) 0.015(4) 0.051(6) 0.008(4) 0.004(4) -0.001(4)
O4 0.037(5) 0.046(6) 0.054(7) 0.017(5) -0.006(4) -0.001(4)
O1 0.043(6) 0.057(7) 0.050(6) 0.009(5) 0.011(5) -0.008(5)
F1 0.044(5) 0.039(5) 0.099(8) 0.000(5) 0.019(5) 0.012(4)
O3 0.078(7) 0.020(4) 0.036(5) -0.007(4) 0.006(5) -0.003(4)
N15 0.040(6) 0.016(5) 0.034(6) -0.004(4) 0.005(4) 0.002(4)
N14 0.050(7) 0.014(5) 0.060(8) -0.008(5) 0.028(6) -0.008(5)
C9 0.036(7) 0.023(6) 0.037(7) 0.005(5) 0.000(5) -0.001(5)
C7 0.028(6) 0.028(6) 0.027(6) 0.008(5) 0.001(5) 0.000(5)
C13 0.041(8) 0.030(7) 0.050(9) 0.017(6) -0.004(6) -0.001(6)
O16 0.035(6) 0.027(5) 0.113(10) 0.000(6) 0.011(6) -0.004(4)
C10 0.033(7) 0.016(6) 0.053(9) 0.006(5) -0.003(6) -0.002(5)
C4 0.038(7) 0.028(6) 0.040(8) 0.001(5) 0.008(5) 0.005(5)
O17 0.034(6) 0.032(6) 0.128(12) -0.010(6) 0.019(6) 0.001(4)
C11 0.050(8) 0.022(6) 0.047(9) 0.000(5) 0.014(6) -0.001(6)
C12 0.034(7) 0.030(7) 0.045(8) 0.003(6) 0.003(6) 0.002(5)
C6 0.044(8) 0.018(6) 0.049(8) -0.001(5) 0.006(6) 0.002(5)
C5 0.032(7) 0.028(6) 0.046(8) -0.005(6) 0.003(6) 0.000(5)
C3 0.035(7) 0.025(6) 0.040(7) -0.002(5) 0.010(5) 0.003(5)
C1 0.038(7) 0.033(7) 0.038(8) -0.004(6) 0.005(6) 0.011(6)
C2 0.031(7) 0.026(6) 0.064(10) 0.005(6) 0.012(6) -0.005(5)
C16 0.034(7) 0.021(6) 0.059(9) 0.000(6) 0.006(6) 0.010(5)
C18 0.043(9) 0.034(8) 0.105(15) 0.006(9) 0.006(9) 0.017(7)

loop_
_atom_type_symbol
_atom_type_description
_atom_type_scat_dispersion_real
_atom_type_scat_dispersion_imag
_atom_type_scat_source
C C 0.0181 0.0091 'International Tables Vol C Tables 4.2.6.8 and 6.1.1.4'
H H 0.0000 0.0000 'International Tables Vol C Tables 4.2.6.8 and 6.1.1.4'
Cl Cl 0.3639 0.7018 'International Tables Vol C Tables 4.2.6.8 and 6.1.1.4'
F F 0.0727 0.0534 'International Tables Vol C Tables 4.2.6.8 and 6.1.1.4'
N N 0.0311 0.0180 'International Tables Vol C Tables 4.2.6.8 and 6.1.1.4'
O O 0.0492 0.0322 'International Tables Vol C Tables 4.2.6.8 and 6.1.1.4'

loop_
_geom_angle_atom_site_label_1
_geom_angle_atom_site_label_2
_geom_angle_atom_site_label_3
_geom_angle
O2 Cl1 O4 109.9(6)
O2 Cl1 O3 109.4(6)
O4 Cl1 O3 110.3(7)
O2 Cl1 O1 110.2(6)
O4 Cl1 O1 109.3(7)
O3 Cl1 O1 107.7(7)
C9 O8 C7 103.0(9)
C7 N15 N14 101.8(10)
C9 N14 C13 124.9(11)
C9 N14 N15 110.8(11)
C13 N14 N15 124.3(11)
N14 C9 O8 109.0(11)
N14 C9 C10 122.7(12)
O8 C9 C10 128.2(12)
N15 C7 O8 115.4(10)
N15 C7 C4 128.7(11)
O8 C7 C4 115.9(10)
N14 C13 C12 115.2(12)
C11 C10 C9 114.3(12)
C3 C4 C5 121.2(12)
C3 C4 C7 120.6(11)
C5 C4 C7 118.2(12)
C16 O17 C18 115.8(12)
C10 C11 C12 121.4(12)
C13 C12 C11 121.3(13)
C13 C12 C16 117.9(12)
C11 C12 C16 120.7(12)
C5 C6 C1 120.2(12)
C6 C5 C4 118.0(12)
C4 C3 C2 120.4(12)
F1 C1 C6 118.6(12)
F1 C1 C2 118.1(12)
C6 C1 C2 123.3(12)
C1 C2 C3 116.9(12)
O16 C16 O17 124.9(12)
O16 C16 C12 122.2(12)
O17 C16 C12 112.9(12)

loop_
_geom_bond_atom_site_label_1
_geom_bond_atom_site_label_2
_geom_bond_distance
Cl1 O2 1.428(8)
Cl1 O4 1.428(10)
Cl1 O3 1.430(10)
Cl1 O1 1.433(10)
O8 C9 1.342(15)
O8 C7 1.373(15)
F1 C1 1.359(15)
N15 C7 1.271(16)
N15 N14 1.402(14)
N14 C9 1.300(17)
N14 C13 1.339(18)
C9 C10 1.415(17)
C7 C4 1.481(17)
C13 C12 1.371(19)
O16 C16 1.220(17)
C10 C11 1.350(19)
C4 C3 1.384(18)
C4 C5 1.400(18)
O17 C16 1.329(16)
O17 C18 1.478(18)
C11 C12 1.417(19)
C12 C16 1.513(18)
C6 C5 1.360(18)
C6 C1 1.372(19)
C3 C2 1.389(18)
C1 C2 1.374(19)

loop_
_geom_torsion_atom_site_label_1
_geom_torsion_atom_site_label_2
_geom_torsion_atom_site_label_3
_geom_torsion_atom_site_label_4
_geom_torsion
C7 N15 N14 C9 -0.2(15)
C7 N15 N14 C13 178.0(13)
C13 N14 C9 O8 -179.3(13)
N15 N14 C9 O8 -1.1(15)
C13 N14 C9 C10 3(2)
N15 N14 C9 C10 -178.5(12)
C7 O8 C9 N14 1.9(14)
C7 O8 C9 C10 179.1(14)
N14 N15 C7 O8 1.6(14)
N14 N15 C7 C4 -179.7(13)
C9 O8 C7 N15 -2.3(14)
C9 O8 C7 C4 178.9(11)
C9 N14 C13 C12 0(2)
N15 N14 C13 C12 -178.4(13)
N14 C9 C10 C11 -5(2)
O8 C9 C10 C11 178.5(13)
N15 C7 C4 C3 167.8(13)
O8 C7 C4 C3 -13.5(18)
N15 C7 C4 C5 -11(2)
O8 C7 C4 C5 167.7(12)
C9 C10 C11 C12 3(2)
N14 C13 C12 C11 -1(2)
N14 C13 C12 C16 -177.8(13)
C10 C11 C12 C13 -1(2)
C10 C11 C12 C16 176.1(14)
C1 C6 C5 C4 0(2)
C3 C4 C5 C6 0(2)
C7 C4 C5 C6 179.1(13)
C5 C4 C3 C2 0(2)
C7 C4 C3 C2 -179.1(13)
C5 C6 C1 F1 178.3(13)
C5 C6 C1 C2 0(2)
F1 C1 C2 C3 -178.3(13)
C6 C1 C2 C3 0(2)
C4 C3 C2 C1 0(2)
C18 O17 C16 O16 -3(3)
C18 O17 C16 C12 175.3(14)
C13 C12 C16 O16 1(2)
C11 C12 C16 O16 -175.6(15)
C13 C12 C16 O17 -177.0(14)
C11 C12 C16 O17 6(2)
